data_4501117
loop_
_publ_author_name
'Chen, Chun'
'Ma, Jian-Fang'
'Liu, Bo'
'Yang, Jin'
'Liu, Ying-Ying'

_publ_section_title
;
 Two Unusual 3D Copper(II) Coordination Polymers Constructed by
 p-Sulfonated Calixarenes and Bis(triazolyl) Ligands
;
_journal_issue 10
_journal_name_full 'Crystal Growth &amp; Design'
_journal_page_first 4491
_journal_paper_doi 10.1021/cg2007167
_journal_volume 11
_journal_year 2011
_chemical_formula_moiety 'C56 H64 Cu2 N21 O17 S4 2.5(H2O)'
_chemical_formula_sum 'C56 H69 Cu2 N21 O19.5 S4'
_chemical_formula_weight 1603.64
_chemical_name_systematic
;
 ?
;
_space_group_IT_number 14
_symmetry_cell_setting monoclinic
_symmetry_space_group_name_Hall '-P 2yn'
_symmetry_space_group_name_H-M 'P 1 21/n 1'
_atom_sites_solution_hydrogens geom
_atom_sites_solution_primary direct
_atom_sites_solution_secondary difmap
_audit_creation_method SHELXL-97
_cell_angle_alpha 90.00
_cell_angle_beta 112.992(3)
_cell_angle_gamma 90.00
_cell_formula_units_Z 4
_cell_length_a 20.6238(6)
_cell_length_b 16.4559(3)
_cell_length_c 21.8274(6)
_cell_measurement_temperature 293(2)
_cell_volume 6819.4(3)
_computing_cell_refinement CrysAlis
_computing_data_collection 'CrysAlis (Oxford Diffraction, 2006)'
_computing_data_reduction CrysAlis
_computing_structure_refinement 'SHELXL-97 (Sheldrick, 2008)'
_computing_structure_solution 'SHELXL-97 (Sheldrick, 2008)'
_diffrn_ambient_temperature 293(2)
_diffrn_detector_area_resol_mean 10.0
_diffrn_measured_fraction_theta_full 0.998
_diffrn_measured_fraction_theta_max 0.998
_diffrn_measurement_device_type 'Oxford Diffraction Gemini R Ultra'
_diffrn_measurement_method '\w scan'
_diffrn_radiation_monochromator graphite
_diffrn_radiation_source 'fine-focus sealed tube'
_diffrn_radiation_type MoK\a
_diffrn_radiation_wavelength 0.71073
_diffrn_reflns_av_R_equivalents 0.0433
_diffrn_reflns_av_sigmaI/netI 0.0869
_diffrn_reflns_limit_h_max 24
_diffrn_reflns_limit_h_min -24
_diffrn_reflns_limit_k_max 19
_diffrn_reflns_limit_k_min -18
_diffrn_reflns_limit_l_max 19
_diffrn_reflns_limit_l_min -25
_diffrn_reflns_number 42424
_diffrn_reflns_theta_full 25.00
_diffrn_reflns_theta_max 25.03
_diffrn_reflns_theta_min 2.73
_exptl_absorpt_coefficient_mu 0.834
_exptl_absorpt_correction_T_max 0.9835
_exptl_absorpt_correction_T_min 0.9754
_exptl_absorpt_correction_type multi-scan
_exptl_crystal_colour blue
_exptl_crystal_density_diffrn 1.562
_exptl_crystal_density_method 'not measured'
_exptl_crystal_description block
_exptl_crystal_F_000 3320
_exptl_crystal_size_max 0.03
_exptl_crystal_size_mid 0.02
_exptl_crystal_size_min 0.02
_refine_diff_density_max 0.606
_refine_diff_density_min -0.276
_refine_diff_density_rms 0.050
_refine_ls_extinction_method none
_refine_ls_goodness_of_fit_ref 0.823
_refine_ls_hydrogen_treatment constr
_refine_ls_matrix_type full
_refine_ls_number_parameters 1000
_refine_ls_number_reflns 12026
_refine_ls_number_restraints 140
_refine_ls_restrained_S_all 0.840
_refine_ls_R_factor_all 0.0760
_refine_ls_R_factor_gt 0.0371
_refine_ls_shift/su_max 0.011
_refine_ls_shift/su_mean 0.000
_refine_ls_structure_factor_coef Fsqd
_refine_ls_weighting_details 'calc w=1/[\s^2^(Fo^2^)+(0.0418P)^2^+0.0000P] where P=(Fo^2^+2Fc^2^)/3'
_refine_ls_weighting_scheme calc
_refine_ls_wR_factor_gt 0.0781
_refine_ls_wR_factor_ref 0.0832
_reflns_number_gt 6669
_reflns_number_total 12026
_reflns_threshold_expression >2\s(I)
_cod_data_source_file cg2007167_si_002.cif
_cod_data_source_block compound1
_cod_depositor_comments
;
The following automatic conversions were performed:

'_symmetry_cell_setting' value 'Monoclinic' changed to 'monoclinic'
according to /home/saulius/struct/CIF-dictionaries/cif_core.dic
dictionary named 'cif_core.dic' version 2.4.1 from 2010-06-29.

Automatic conversion script
Id: cif_fix_values 1715 2011-07-08 13:25:40Z adriana 
;
_cod_original_sg_symbol_H-M 'P 21/n'
_cod_original_formula_sum 'C56 H69 Cu2 N21 O19.50 S4'
_cod_database_code 4501117

loop_
_symmetry_equiv_pos_as_xyz
'x, y, z'
'-x+1/2, y+1/2, -z+1/2'
'-x, -y, -z'
'x-1/2, -y-1/2, z-1/2'

loop_
_atom_site_label
_atom_site_type_symbol
_atom_site_fract_x
_atom_site_fract_y
_atom_site_fract_z
_atom_site_U_iso_or_equiv
_atom_site_adp_type
_atom_site_occupancy
_atom_site_symmetry_multiplicity
_atom_site_calc_flag
_atom_site_refinement_flags
_atom_site_disorder_assembly
_atom_site_disorder_group
Cu1 Cu 0.22129(2) 0.24727(2) 0.931567(18) 0.03525(11) Uani 1 1 d . . .
Cu2 Cu 0.63779(2) 0.31948(2) 1.073676(19) 0.03846(11) Uani 1 1 d . . .
C1 C 0.66029(17) 0.16642(19) 0.71511(15) 0.0409(8) Uani 1 1 d . . .
H1A H 0.6913 0.1804 0.6928 0.049 Uiso 1 1 calc R . .
H1B H 0.6620 0.1079 0.7210 0.049 Uiso 1 1 calc R . .
C2 C 0.58589(17) 0.19083(18) 0.67129(15) 0.0363(8) Uani 1 1 d . . .
C3 C 0.57217(18) 0.26445(18) 0.63725(15) 0.0372(8) Uani 1 1 d . . .
C4 C 0.50395(18) 0.28975(18) 0.59771(15) 0.0359(8) Uani 1 1 d . . .
C5 C 0.44925(17) 0.23718(18) 0.59188(15) 0.0378(8) Uani 1 1 d . . .
H5 H 0.4033 0.2522 0.5656 0.045 Uiso 1 1 calc R . .
C6 C 0.46139(17) 0.16289(18) 0.62414(15) 0.0362(8) Uani 1 1 d . . .
C7 C 0.52956(18) 0.14103(18) 0.66388(15) 0.0386(8) Uani 1 1 d . . .
H7 H 0.5377 0.0915 0.6862 0.046 Uiso 1 1 calc R . .
C8 C 0.48876(19) 0.37041(18) 0.56036(16) 0.0461(9) Uani 1 1 d . . .
H8A H 0.5216 0.3770 0.5388 0.055 Uiso 1 1 calc R . .
H8B H 0.4417 0.3684 0.5258 0.055 Uiso 1 1 calc R . .
C9 C 0.49413(19) 0.44430(18) 0.60379(15) 0.0400(8) Uani 1 1 d . . .
C10 C 0.4371(2) 0.46831(18) 0.61769(16) 0.0426(9) Uani 1 1 d . . .
H10 H 0.3948 0.4403 0.5991 0.051 Uiso 1 1 calc R . .
C11 C 0.4428(2) 0.5339(2) 0.65920(17) 0.0464(9) Uani 1 1 d . . .
C12 C 0.5058(2) 0.57442(19) 0.68772(17) 0.0505(10) Uani 1 1 d . . .
H12 H 0.5091 0.6175 0.7163 0.061 Uiso 1 1 calc R . .
C13 C 0.5648(2) 0.55331(19) 0.67537(16) 0.0476(9) Uani 1 1 d . . .
C14 C 0.5562(2) 0.48899(19) 0.63090(16) 0.0456(9) Uani 1 1 d . . .
C15 C 0.6346(2) 0.5954(2) 0.71330(17) 0.0574(11) Uani 1 1 d . . .
H15A H 0.6267 0.6533 0.7152 0.069 Uiso 1 1 calc R . .
H15B H 0.6656 0.5876 0.6899 0.069 Uiso 1 1 calc R . .
C16 C 0.6697(2) 0.5623(2) 0.78369(17) 0.0467(9) Uani 1 1 d . . .
C17 C 0.7170(2) 0.4982(2) 0.79772(19) 0.0490(9) Uani 1 1 d . . .
C18 C 0.74655(17) 0.4630(2) 0.86090(17) 0.0431(9) Uani 1 1 d . . .
C19 C 0.72824(17) 0.49509(19) 0.91072(17) 0.0426(8) Uani 1 1 d . . .
H19 H 0.7479 0.4735 0.9534 0.051 Uiso 1 1 calc R . .
C20 C 0.68084(17) 0.55919(18) 0.89739(16) 0.0382(8) Uani 1 1 d . . .
C21 C 0.65239(18) 0.59265(18) 0.83465(16) 0.0422(9) Uani 1 1 d . . .
H21 H 0.6213 0.6361 0.8263 0.051 Uiso 1 1 calc R . .
C22 C 0.79511(19) 0.3900(2) 0.87599(18) 0.0539(10) Uani 1 1 d . . .
H22A H 0.8229 0.3924 0.8490 0.065 Uiso 1 1 calc R . .
H22B H 0.8272 0.3914 0.9224 0.065 Uiso 1 1 calc R . .
C23 C 0.75392(17) 0.3116(2) 0.86202(17) 0.0440(9) Uani 1 1 d . . .
C24 C 0.73462(19) 0.2761(2) 0.90969(18) 0.0518(10) Uani 1 1 d . . .
H24 H 0.7508 0.2984 0.9522 0.062 Uiso 1 1 calc R . .
C25 C 0.6921(2) 0.2084(2) 0.89592(17) 0.0494(9) Uani 1 1 d . . .
C26 C 0.66757(18) 0.17549(19) 0.83206(17) 0.0456(9) Uani 1 1 d . . .
H26 H 0.6371 0.1313 0.8221 0.055 Uiso 1 1 calc R . .
C27 C 0.68730(17) 0.20682(19) 0.78298(16) 0.0399(8) Uani 1 1 d . . .
C28 C 0.73107(18) 0.2744(2) 0.79895(17) 0.0437(9) Uani 1 1 d . . .
C29 C 0.57745(17) 0.36696(17) 0.93296(15) 0.0360(8) Uani 1 1 d . . .
H29 H 0.6175 0.3480 0.9278 0.043 Uiso 1 1 calc R . .
C30 C 0.50270(18) 0.39739(18) 0.97234(16) 0.0390(8) Uani 1 1 d . . .
H30 H 0.4809 0.4032 1.0022 0.047 Uiso 1 1 calc R . .
C31 C 0.51494(19) 0.41866(18) 0.81768(15) 0.0439(9) Uani 1 1 d . . .
H31A H 0.5558 0.4480 0.8179 0.053 Uiso 1 1 calc R . .
H31B H 0.4741 0.4532 0.7969 0.053 Uiso 1 1 calc R . .
C32 C 0.50569(18) 0.3418(2) 0.77686(16) 0.0463(9) Uani 1 1 d . . .
H32A H 0.5469 0.3078 0.7979 0.056 Uiso 1 1 calc R . .
H32B H 0.5038 0.3565 0.7331 0.056 Uiso 1 1 calc R . .
C33 C 0.44045(18) 0.29193(19) 0.76819(17) 0.0462(9) Uani 1 1 d . . .
H33A H 0.4382 0.2453 0.7403 0.055 Uiso 1 1 calc R . .
H33B H 0.4444 0.2720 0.8113 0.055 Uiso 1 1 calc R . .
C34 C 0.37381(19) 0.3401(2) 0.7375(2) 0.0597(10) Uani 1 1 d . . .
H34A H 0.3712 0.3787 0.7700 0.072 Uiso 1 1 calc R . .
H34B H 0.3756 0.3708 0.7002 0.072 Uiso 1 1 calc R . .
C35 C 0.26605(19) 0.2758(2) 0.65273(17) 0.0474(9) Uani 1 1 d . . .
H35 H 0.2702 0.2970 0.6150 0.057 Uiso 1 1 calc R . .
C36 C 0.2320(2) 0.2137(2) 0.71694(18) 0.0575(10) Uani 1 1 d . . .
H36 H 0.2049 0.1809 0.7324 0.069 Uiso 1 1 calc R . .
C37 C 0.5462(2) 0.1728(3) 1.0543(2) 0.0747(13) Uani 1 1 d . . .
H37 H 0.5626 0.1513 1.0236 0.090 Uiso 1 1 calc R . .
C38 C 0.5319(2) 0.2508(2) 1.12175(19) 0.0554(10) Uani 1 1 d . . .
H38 H 0.5345 0.2947 1.1495 0.066 Uiso 1 1 calc R . .
C39 C 0.4390(2) 0.1729(2) 1.1442(3) 0.0883(15) Uani 1 1 d . . .
H39A H 0.3919 0.1789 1.1102 0.106 Uiso 1 1 calc R . .
H39B H 0.4450 0.2128 1.1787 0.106 Uiso 1 1 calc R . .
C40 C 0.4476(2) 0.0879(2) 1.1737(2) 0.0785(14) Uani 1 1 d . . .
H40A H 0.4937 0.0833 1.2095 0.094 Uiso 1 1 calc R . .
H40B H 0.4451 0.0485 1.1398 0.094 Uiso 1 1 calc R . .
C41 C 0.3911(2) 0.0683(2) 1.2004(2) 0.0673(12) Uani 1 1 d . . .
H41A H 0.4087 0.0256 1.2335 0.081 Uiso 1 1 calc R . .
H41B H 0.3832 0.1161 1.2226 0.081 Uiso 1 1 calc R . .
C42 C 0.3216(2) 0.0415(2) 1.14808(19) 0.0573(11) Uani 1 1 d . . .
H42A H 0.3298 -0.0027 1.1225 0.069 Uiso 1 1 calc R . .
H42B H 0.2918 0.0211 1.1698 0.069 Uiso 1 1 calc R . .
C43 C 0.2692(2) 0.1134(2) 1.03853(18) 0.0505(9) Uani 1 1 d U . .
H43 H 0.2748 0.0724 1.0117 0.061 Uiso 1 1 calc R . .
C44 C 0.24515(19) 0.2224(2) 1.07331(17) 0.0490(9) Uani 1 1 d . . .
H44 H 0.2295 0.2754 1.0735 0.059 Uiso 1 1 calc R . .
C45 C 0.1430(2) 0.3091(2) 0.79195(18) 0.0588(11) Uani 1 1 d . A .
H45 H 0.1109 0.2666 0.7830 0.071 Uiso 1 1 calc R . .
C46 C 0.2260(2) 0.3854(2) 0.8422(2) 0.0571(10) Uani 1 1 d . A .
H46 H 0.2651 0.4097 0.8746 0.068 Uiso 1 1 calc R . .
C47 C 0.2062(6) 0.5013(8) 0.7638(5) 0.062(3) Uani 0.50 1 d PU A 1
H47A H 0.2320 0.5287 0.8056 0.074 Uiso 0.50 1 calc PR A 1
H47B H 0.2385 0.4964 0.7414 0.074 Uiso 0.50 1 calc PR A 1
C48 C 0.1590(13) 0.5505(6) 0.7293(8) 0.156(10) Uani 0.50 1 d P A 1
H48A H 0.1551 0.5839 0.7643 0.188 Uiso 0.50 1 calc PR A 1
H48B H 0.1858 0.5836 0.7108 0.188 Uiso 0.50 1 calc PR A 1
C49 C 0.1025(7) 0.5582(9) 0.6882(8) 0.108(3) Uani 0.50 1 d PU A 1
H49A H 0.0844 0.6065 0.7016 0.129 Uiso 0.50 1 calc PR A 1
H49B H 0.0761 0.5132 0.6957 0.129 Uiso 0.50 1 calc PR A 1
C47' C 0.2156(7) 0.4690(6) 0.7381(8) 0.087(4) Uani 0.50 1 d P A 2
H47C H 0.2607 0.4930 0.7649 0.105 Uiso 0.50 1 calc PR A 2
H47D H 0.2221 0.4362 0.7040 0.105 Uiso 0.50 1 calc PR A 2
C48' C 0.1737(8) 0.5242(10) 0.7107(8) 0.116(3) Uani 0.50 1 d PU A 2
H48C H 0.2008 0.5684 0.7031 0.139 Uiso 0.50 1 calc PR A 2
H48D H 0.1550 0.5437 0.7424 0.139 Uiso 0.50 1 calc PR A 2
C49' C 0.1131(6) 0.5099(7) 0.6473(6) 0.108(3) Uani 0.50 1 d PU A 2
H49C H 0.1311 0.4776 0.6202 0.130 Uiso 0.50 1 calc PR A 2
H49D H 0.0812 0.4748 0.6581 0.130 Uiso 0.50 1 calc PR A 2
C50 C 0.0738(3) 0.5653(3) 0.6080(3) 0.1139(18) Uani 1 1 d U . .
C51 C 0.1753(2) 0.6345(2) 0.59037(19) 0.0592(11) Uani 1 1 d . . .
H51 H 0.2037 0.5890 0.5954 0.071 Uiso 1 1 calc R A .
C52 C 0.1341(2) 0.7517(2) 0.57573(17) 0.0505(9) Uani 1 1 d . . .
H52 H 0.1298 0.8072 0.5670 0.061 Uiso 1 1 calc R A .
C53 C 0.0783(2) 0.2350(2) 0.94052(19) 0.0581(10) Uani 1 1 d . A .
H53 H 0.0803 0.1786 0.9417 0.070 Uiso 1 1 calc R . .
C54 C 0.1062(2) 0.3547(2) 0.93635(19) 0.0561(10) Uani 1 1 d . A .
H54 H 0.1303 0.4019 0.9348 0.067 Uiso 1 1 calc R . .
C55 C -0.0026(2) 0.4221(3) 0.9363(3) 0.0894(15) Uani 1 1 d U A .
H55A H -0.0028 0.4608 0.9027 0.107 Uiso 1 1 calc R . .
H55B H -0.0504 0.4032 0.9250 0.107 Uiso 1 1 calc R . .
C56 C 0.0233(3) 0.4613(2) 1.0016(2) 0.0830(15) Uani 1 1 d . . .
H56A H 0.0721 0.4774 1.0141 0.100 Uiso 1 1 calc R . .
H56B H 0.0209 0.4236 1.0348 0.100 Uiso 1 1 calc R . .
O1 O 0.36553(16) 0.07159(17) 0.54286(15) 0.0889(9) Uani 1 1 d . . .
O2 O 0.34116(14) 0.13506(15) 0.63005(16) 0.0828(9) Uani 1 1 d . . .
O1W O 0.61097(15) 0.42544(14) 1.13785(12) 0.0774(9) Uani 1 1 d D . .
H1A' H 0.5983 0.4614 1.1188 0.116 Uiso 1 1 d RD . .
H1B' H 0.6085 0.4195 1.1751 0.116 Uiso 1 1 d RD . .
O3 O 0.42194(15) 0.02436(15) 0.65410(16) 0.0874(10) Uani 1 1 d . . .
O2W O 0.70533(13) 0.39412(15) 1.05977(12) 0.0710(8) Uani 1 1 d D . .
H2A' H 0.6922 0.4416 1.0466 0.106 Uiso 1 1 d RD . .
H2B' H 0.7408 0.3877 1.0744 0.106 Uiso 1 1 d RD . .
O4' O 0.6286(9) 0.0920(8) 0.9368(9) 0.090(3) Uani 0.40 1 d PU . .
O4 O 0.6073(5) 0.1197(5) 0.9260(5) 0.081(2) Uani 0.60 1 d PU . .
O3W O 0.67341(17) 0.58433(19) 0.57398(16) 0.0985(10) Uani 1 1 d . . .
O5' O 0.7313(5) 0.0975(5) 0.9861(5) 0.078(3) Uani 0.60 1 d PU . .
O5 O 0.7527(8) 0.1266(8) 1.0019(8) 0.081(4) Uani 0.40 1 d PU . .
O4W O 0.3904(5) 0.2789(5) 0.4154(5) 0.058(3) Uani 0.25 1 d P . .
O6 O 0.67073(15) 0.21867(15) 1.00405(12) 0.0691(8) Uani 1 1 d . . .
O5W O 0.6039(7) -0.0146(7) 0.9952(6) 0.087(4) Uani 0.25 1 d P . .
O7 O 0.72576(13) 0.63691(13) 1.00731(11) 0.0554(7) Uani 1 1 d . . .
O8 O 0.64274(14) 0.53219(12) 0.99576(12) 0.0574(7) Uani 1 1 d . . .
O9 O 0.60428(14) 0.65583(15) 0.93376(12) 0.0689(8) Uani 1 1 d . . .
O10' O 0.3832(6) 0.5691(6) 0.7379(5) 0.080(3) Uani 0.40 1 d PU . .
O10 O 0.4029(4) 0.6143(4) 0.7418(4) 0.079(2) Uani 0.60 1 d PU . .
O11' O 0.3110(4) 0.5054(4) 0.6459(3) 0.0783(19) Uani 0.60 1 d PU . .
O11 O 0.3356(6) 0.5073(6) 0.6854(5) 0.079(2) Uani 0.40 1 d PU . .
O12 O 0.34171(14) 0.63519(14) 0.62943(13) 0.0704(8) Uani 1 1 d . . .
O13 O 0.73363(15) 0.47118(15) 0.74627(13) 0.0700(8) Uani 1 1 d . . .
H13 H 0.7616 0.4334 0.7591 0.105 Uiso 1 1 calc R . .
O14 O 0.75671(13) 0.30769(14) 0.75528(12) 0.0567(7) Uani 1 1 d . . .
H14 H 0.7271 0.3033 0.7172 0.085 Uiso 1 1 calc R . .
O15 O 0.63055(12) 0.30950(13) 0.64448(12) 0.0556(6) Uani 1 1 d . . .
H15 H 0.6184 0.3518 0.6232 0.083 Uiso 1 1 calc R . .
O16 O 0.61052(14) 0.46519(13) 0.61255(12) 0.0603(7) Uani 1 1 d . . .
H16 H 0.6448 0.4946 0.6308 0.090 Uiso 1 1 calc R . .
N1 N 0.24431(15) 0.18603(15) 1.01778(12) 0.0416(7) Uani 1 1 d U . .
N2 N 0.28527(16) 0.10702(16) 1.10316(14) 0.0471(7) Uani 1 1 d . . .
N3 N 0.26962(16) 0.17762(18) 1.12668(14) 0.0539(8) Uani 1 1 d U . .
N4 N 0.49134(16) 0.18773(19) 1.11472(17) 0.0572(8) Uani 1 1 d . . .
N5 N 0.5000(2) 0.1359(2) 1.07110(19) 0.0827(12) Uani 1 1 d . . .
N6 N 0.56844(14) 0.24406(16) 1.08454(13) 0.0407(7) Uani 1 1 d . . .
N7 N 0.56651(14) 0.36236(13) 0.98858(12) 0.0318(6) Uani 1 1 d . . .
N8 N 0.52381(14) 0.40200(14) 0.88609(12) 0.0336(6) Uani 1 1 d . . .
N9 N 0.47443(15) 0.42244(15) 0.91017(13) 0.0434(7) Uani 1 1 d . . .
N10 N 0.30995(15) 0.29044(15) 0.71403(14) 0.0458(7) Uani 1 1 d . . .
N11 N 0.21548(14) 0.22705(15) 0.65210(13) 0.0381(7) Uani 1 1 d . . .
N12 N 0.28906(17) 0.2501(2) 0.75691(14) 0.0634(9) Uani 1 1 d . . .
N13 N 0.1390(2) 0.36477(19) 0.74744(16) 0.0761(11) Uani 1 1 d . A .
N14 N 0.19340(18) 0.41372(18) 0.78222(18) 0.0683(10) Uani 1 1 d . . .
N15 N 0.19645(14) 0.31808(14) 0.85106(13) 0.0385(6) Uani 1 1 d . . .
N16 N 0.11327(19) 0.6348(2) 0.59528(17) 0.0691(10) Uani 1 1 d . A .
N17 N 0.19073(15) 0.70828(15) 0.57737(13) 0.0404(7) Uani 1 1 d . . .
N18 N 0.08660(18) 0.7109(2) 0.58712(16) 0.0687(9) Uani 1 1 d . A .
N19 N 0.02410(18) 0.2753(2) 0.94184(19) 0.0756(11) Uani 1 1 d . A .
N20 N 0.13065(14) 0.28096(15) 0.93736(13) 0.0400(7) Uani 1 1 d . . .
N21 N 0.04328(18) 0.35286(19) 0.93773(18) 0.0680(10) Uani 1 1 d U . .
S1 S 0.67708(7) 0.15701(7) 0.96053(5) 0.0678(3) Uani 1 1 d U . .
S2 S 0.39161(5) 0.09309(5) 0.61128(5) 0.0534(3) Uani 1 1 d . . .
S3 S 0.66087(5) 0.59939(5) 0.96305(4) 0.0378(2) Uani 1 1 d . . .
S4 S 0.36857(6) 0.57012(5) 0.67331(5) 0.0569(3) Uani 1 1 d U . .

loop_
_atom_site_aniso_label
_atom_site_aniso_U_11
_atom_site_aniso_U_22
_atom_site_aniso_U_33
_atom_site_aniso_U_23
_atom_site_aniso_U_13
_atom_site_aniso_U_12
Cu1 0.0354(3) 0.0376(2) 0.0340(2) -0.00307(17) 0.01502(19) 0.00140(18)
Cu2 0.0248(2) 0.0520(2) 0.0327(2) 0.01213(18) 0.00484(18) -0.00154(18)
C1 0.030(2) 0.050(2) 0.039(2) -0.0079(15) 0.0094(17) 0.0084(16)
C2 0.028(2) 0.045(2) 0.0326(19) -0.0114(15) 0.0090(16) 0.0049(16)
C3 0.031(2) 0.048(2) 0.0335(19) -0.0107(15) 0.0143(17) -0.0005(17)
C4 0.035(2) 0.0447(19) 0.0276(18) -0.0048(15) 0.0120(17) 0.0058(16)
C5 0.023(2) 0.051(2) 0.0334(19) -0.0095(16) 0.0048(15) 0.0055(16)
C6 0.030(2) 0.0410(19) 0.037(2) -0.0115(15) 0.0117(17) 0.0000(15)
C7 0.040(2) 0.0391(18) 0.0344(19) -0.0084(14) 0.0120(18) 0.0041(16)
C8 0.042(2) 0.059(2) 0.035(2) -0.0031(16) 0.0128(18) 0.0019(17)
C9 0.048(3) 0.0408(19) 0.033(2) 0.0056(15) 0.0186(18) 0.0038(18)
C10 0.051(3) 0.0382(19) 0.037(2) 0.0096(15) 0.0151(19) 0.0091(16)
C11 0.061(3) 0.043(2) 0.041(2) 0.0197(17) 0.026(2) 0.0155(19)
C12 0.084(3) 0.038(2) 0.037(2) 0.0101(16) 0.031(2) 0.011(2)
C13 0.069(3) 0.045(2) 0.034(2) 0.0085(16) 0.026(2) -0.0018(19)
C14 0.060(3) 0.048(2) 0.037(2) 0.0063(16) 0.028(2) 0.0042(19)
C15 0.084(3) 0.048(2) 0.049(2) -0.0062(17) 0.036(2) -0.019(2)
C16 0.056(3) 0.045(2) 0.041(2) -0.0108(17) 0.022(2) -0.0247(19)
C17 0.050(3) 0.055(2) 0.053(3) -0.0198(19) 0.032(2) -0.0207(19)
C18 0.025(2) 0.059(2) 0.043(2) -0.0184(18) 0.0119(18) -0.0089(16)
C19 0.031(2) 0.055(2) 0.039(2) -0.0157(16) 0.0106(18) -0.0079(17)
C20 0.031(2) 0.0444(19) 0.037(2) -0.0150(15) 0.0105(17) -0.0105(16)
C21 0.040(2) 0.0434(19) 0.042(2) -0.0125(16) 0.0146(18) -0.0106(16)
C22 0.029(2) 0.078(3) 0.051(2) -0.0265(19) 0.0124(19) -0.0047(19)
C23 0.027(2) 0.060(2) 0.044(2) -0.0186(18) 0.0121(18) 0.0045(17)
C24 0.040(2) 0.072(2) 0.041(2) -0.0215(18) 0.0134(19) 0.012(2)
C25 0.045(3) 0.058(2) 0.044(2) -0.0085(18) 0.0155(19) 0.0137(19)
C26 0.035(2) 0.050(2) 0.045(2) -0.0077(17) 0.0088(18) 0.0113(17)
C27 0.027(2) 0.051(2) 0.036(2) -0.0092(16) 0.0055(17) 0.0113(16)
C28 0.027(2) 0.061(2) 0.042(2) -0.0100(17) 0.0118(18) 0.0118(17)
C29 0.026(2) 0.0460(19) 0.032(2) 0.0036(15) 0.0074(17) 0.0032(15)
C30 0.029(2) 0.051(2) 0.035(2) 0.0012(16) 0.0104(17) -0.0009(16)
C31 0.040(2) 0.056(2) 0.0288(19) 0.0106(16) 0.0057(17) -0.0130(16)
C32 0.038(2) 0.070(2) 0.0290(19) 0.0009(17) 0.0115(17) 0.0022(18)
C33 0.042(2) 0.049(2) 0.040(2) -0.0065(16) 0.0084(18) 0.0015(17)
C34 0.042(3) 0.056(2) 0.069(3) -0.0039(19) 0.008(2) -0.0089(19)
C35 0.038(2) 0.064(2) 0.034(2) 0.0005(16) 0.0069(19) -0.0046(18)
C36 0.043(3) 0.084(3) 0.040(2) -0.0034(19) 0.011(2) -0.022(2)
C37 0.091(4) 0.077(3) 0.068(3) -0.007(2) 0.044(3) -0.030(3)
C38 0.048(3) 0.054(2) 0.072(3) 0.0124(19) 0.032(2) -0.001(2)
C39 0.059(3) 0.085(3) 0.141(4) 0.052(3) 0.061(3) 0.011(2)
C40 0.057(3) 0.078(3) 0.110(4) 0.049(3) 0.042(3) 0.019(2)
C41 0.063(3) 0.069(3) 0.074(3) 0.034(2) 0.031(3) 0.008(2)
C42 0.064(3) 0.054(2) 0.063(3) 0.0223(19) 0.035(2) 0.005(2)
C43 0.062(3) 0.0489(17) 0.044(2) -0.0007(16) 0.024(2) 0.0030(17)
C44 0.052(3) 0.059(2) 0.042(2) 0.0040(18) 0.024(2) 0.0099(18)
C45 0.068(3) 0.047(2) 0.048(2) 0.0052(18) 0.009(2) -0.0136(19)
C46 0.043(3) 0.057(2) 0.060(3) 0.008(2) 0.008(2) -0.0113(19)
C47 0.063(6) 0.059(6) 0.055(5) 0.013(4) 0.012(4) -0.016(4)
C48 0.40(3) 0.034(6) 0.117(10) 0.020(7) 0.190(16) 0.035(11)
C49 0.089(5) 0.096(5) 0.136(6) 0.036(5) 0.041(5) -0.020(4)
C47' 0.081(8) 0.042(7) 0.161(13) 0.034(7) 0.071(9) 0.012(6)
C48' 0.101(5) 0.101(5) 0.135(6) 0.048(5) 0.033(5) -0.036(5)
C49' 0.098(6) 0.093(5) 0.120(6) 0.030(5) 0.026(5) -0.053(5)
C50 0.093(4) 0.105(3) 0.139(4) 0.047(3) 0.040(3) -0.041(3)
C51 0.048(3) 0.062(3) 0.069(3) 0.015(2) 0.025(2) -0.005(2)
C52 0.042(2) 0.062(2) 0.050(2) 0.0107(19) 0.0203(19) -0.001(2)
C53 0.055(3) 0.045(2) 0.084(3) -0.0082(19) 0.038(2) -0.004(2)
C54 0.041(3) 0.048(2) 0.085(3) 0.0003(19) 0.031(2) -0.0013(19)
C55 0.055(3) 0.091(3) 0.133(5) -0.006(3) 0.049(3) 0.025(2)
C56 0.091(4) 0.089(3) 0.106(4) 0.021(3) 0.078(3) 0.033(3)
O1 0.071(2) 0.101(2) 0.078(2) -0.0354(17) 0.0125(18) -0.0305(17)
O2 0.0458(19) 0.0733(17) 0.139(3) -0.0324(17) 0.0462(19) -0.0101(14)
O1W 0.107(3) 0.0732(17) 0.0485(17) 0.0098(13) 0.0270(17) 0.0408(16)
O3 0.060(2) 0.0597(17) 0.132(3) 0.0201(17) 0.025(2) -0.0035(15)
O2W 0.0302(16) 0.0894(18) 0.0756(19) 0.0401(14) 0.0014(14) -0.0116(13)
O4' 0.124(8) 0.075(6) 0.079(7) -0.016(5) 0.047(6) -0.004(3)
O4 0.090(4) 0.100(6) 0.062(4) 0.003(4) 0.039(3) -0.008(4)
O3W 0.078(3) 0.128(3) 0.095(2) 0.0224(19) 0.040(2) -0.0145(19)
O5' 0.089(6) 0.075(5) 0.081(5) 0.018(4) 0.045(4) 0.040(4)
O5 0.084(8) 0.092(8) 0.078(7) 0.005(6) 0.042(6) 0.029(6)
O4W 0.016(5) 0.075(6) 0.075(7) -0.026(5) 0.008(5) -0.009(5)
O6 0.077(2) 0.0867(18) 0.0487(16) -0.0121(13) 0.0305(15) 0.0217(15)
O5W 0.093(10) 0.085(8) 0.089(9) 0.012(6) 0.041(8) -0.005(7)
O7 0.0548(18) 0.0581(14) 0.0506(15) -0.0249(11) 0.0176(14) -0.0157(12)
O8 0.071(2) 0.0454(13) 0.0702(18) -0.0030(12) 0.0428(16) -0.0051(12)
O9 0.069(2) 0.0850(18) 0.0496(16) 0.0084(13) 0.0202(15) 0.0391(15)
O10' 0.082(7) 0.124(7) 0.038(5) 0.002(6) 0.028(4) 0.035(6)
O10 0.081(5) 0.099(4) 0.061(4) -0.009(4) 0.031(3) 0.035(4)
O11' 0.085(4) 0.049(3) 0.125(5) 0.016(3) 0.067(4) 0.0193(19)
O11 0.110(7) 0.062(4) 0.109(5) 0.033(5) 0.090(5) 0.030(4)
O12 0.067(2) 0.0606(15) 0.086(2) 0.0357(14) 0.0322(17) 0.0273(14)
O13 0.089(2) 0.0777(17) 0.0634(18) -0.0129(14) 0.0521(18) -0.0058(15)
O14 0.0470(17) 0.0809(17) 0.0459(15) -0.0163(12) 0.0223(14) -0.0032(13)
O15 0.0350(16) 0.0639(15) 0.0671(17) 0.0035(12) 0.0191(13) -0.0037(12)
O16 0.068(2) 0.0654(15) 0.0626(17) -0.0173(12) 0.0413(16) -0.0176(13)
N1 0.0434(19) 0.0488(14) 0.0336(16) -0.0018(12) 0.0163(14) 0.0009(13)
N2 0.051(2) 0.0536(18) 0.0449(19) 0.0082(15) 0.0272(16) 0.0027(15)
N3 0.058(2) 0.068(2) 0.0441(19) 0.0045(16) 0.0282(17) 0.0092(16)
N4 0.036(2) 0.064(2) 0.072(2) 0.0298(18) 0.0218(18) 0.0021(17)
N5 0.096(3) 0.078(2) 0.085(3) -0.008(2) 0.047(3) -0.044(2)
N6 0.0308(17) 0.0513(17) 0.0366(16) 0.0120(13) 0.0094(14) 0.0000(14)
N7 0.0251(17) 0.0413(14) 0.0255(15) 0.0037(11) 0.0062(13) -0.0021(12)
N8 0.0290(17) 0.0395(15) 0.0270(15) 0.0023(11) 0.0052(13) -0.0025(12)
N9 0.0296(18) 0.0562(17) 0.0387(18) 0.0040(13) 0.0074(15) 0.0062(13)
N10 0.0294(18) 0.0509(16) 0.0444(19) -0.0053(14) 0.0007(16) -0.0096(13)
N11 0.0264(17) 0.0504(16) 0.0305(17) -0.0075(12) 0.0036(13) -0.0016(13)
N12 0.050(2) 0.094(2) 0.0381(18) -0.0056(17) 0.0088(17) -0.0221(19)
N13 0.084(3) 0.067(2) 0.051(2) 0.0167(18) -0.002(2) -0.012(2)
N14 0.054(2) 0.062(2) 0.073(3) 0.0287(18) 0.008(2) -0.0115(18)
N15 0.0383(18) 0.0368(15) 0.0391(17) -0.0007(12) 0.0137(15) -0.0036(13)
N16 0.050(2) 0.079(2) 0.078(3) 0.0183(19) 0.024(2) -0.020(2)
N17 0.0377(19) 0.0473(16) 0.0375(17) 0.0063(13) 0.0161(14) -0.0052(14)
N18 0.045(2) 0.089(3) 0.073(2) 0.0172(19) 0.024(2) -0.006(2)
N19 0.053(2) 0.066(2) 0.125(3) -0.011(2) 0.053(2) -0.0078(18)
N20 0.0389(19) 0.0362(15) 0.0484(18) -0.0026(12) 0.0210(15) 0.0014(14)
N21 0.038(2) 0.059(2) 0.111(3) -0.0103(18) 0.033(2) 0.0031(14)
S1 0.0785(9) 0.0796(7) 0.0547(7) -0.0072(5) 0.0363(7) 0.0129(6)
S2 0.0309(6) 0.0491(6) 0.0745(7) -0.0143(5) 0.0144(5) -0.0034(4)
S3 0.0369(6) 0.0393(5) 0.0359(5) -0.0067(4) 0.0129(4) 0.0005(4)
S4 0.0767(8) 0.0473(5) 0.0585(7) 0.0229(5) 0.0392(6) 0.0288(5)

loop_
_atom_type_symbol
_atom_type_description
_atom_type_scat_dispersion_real
_atom_type_scat_dispersion_imag
_atom_type_scat_source
C C 0.0033 0.0016 'International Tables Vol C Tables 4.2.6.8 and 6.1.1.4'
H H 0.0000 0.0000 'International Tables Vol C Tables 4.2.6.8 and 6.1.1.4'
O O 0.0106 0.0060 'International Tables Vol C Tables 4.2.6.8 and 6.1.1.4'
N N 0.0061 0.0033 'International Tables Vol C Tables 4.2.6.8 and 6.1.1.4'
S S 0.1246 0.1234 'International Tables Vol C Tables 4.2.6.8 and 6.1.1.4'
Cu Cu 0.3201 1.2651 'International Tables Vol C Tables 4.2.6.8 and 6.1.1.4'

loop_
_geom_angle_atom_site_label_1
_geom_angle_atom_site_label_2
_geom_angle_atom_site_label_3
_geom_angle
_geom_angle_site_symmetry_1
_geom_angle_site_symmetry_3
N20 Cu1 N15 88.23(11) . .
N20 Cu1 N17 176.82(11) . 2_546
N15 Cu1 N17 91.82(11) . 2_546
N20 Cu1 N1 87.98(11) . .
N15 Cu1 N1 173.95(10) . .
N17 Cu1 N1 92.22(11) 2_546 .
N20 Cu1 O7 88.73(10) . 3_667
N15 Cu1 O7 85.91(9) . 3_667
N17 Cu1 O7 94.45(10) 2_546 3_667
N1 Cu1 O7 89.29(9) . 3_667
N20 Cu1 O12 85.97(10) . 2_546
N15 Cu1 O12 93.69(10) . 2_546
N17 Cu1 O12 90.85(10) 2_546 2_546
N1 Cu1 O12 90.75(10) . 2_546
O7 Cu1 O12 174.69(9) 3_667 2_546
O2W Cu2 N6 178.18(11) . .
O2W Cu2 N11 89.55(10) . 4_666
N6 Cu2 N11 91.86(10) . 4_666
O2W Cu2 N7 86.80(10) . .
N6 Cu2 N7 91.67(10) . .
N11 Cu2 N7 173.11(11) 4_666 .
O2W Cu2 O1W 88.58(11) . .
N6 Cu2 O1W 92.47(11) . .
N11 Cu2 O1W 93.92(10) 4_666 .
N7 Cu2 O1W 91.84(9) . .
C2 C1 C27 113.3(2) . .
C2 C1 H1A 108.9 . .
C27 C1 H1A 108.9 . .
C2 C1 H1B 108.9 . .
C27 C1 H1B 108.9 . .
H1A C1 H1B 107.7 . .
C7 C2 C3 117.9(3) . .
C7 C2 C1 121.1(3) . .
C3 C2 C1 120.9(3) . .
O15 C3 C2 115.1(3) . .
O15 C3 C4 122.6(3) . .
C2 C3 C4 122.4(3) . .
C5 C4 C3 117.2(3) . .
C5 C4 C8 120.3(3) . .
C3 C4 C8 122.5(3) . .
C6 C5 C4 121.7(3) . .
C6 C5 H5 119.2 . .
C4 C5 H5 119.2 . .
C7 C6 C5 119.2(3) . .
C7 C6 S2 119.6(2) . .
C5 C6 S2 121.1(3) . .
C2 C7 C6 121.6(3) . .
C2 C7 H7 119.2 . .
C6 C7 H7 119.2 . .
C9 C8 C4 114.4(3) . .
C9 C8 H8A 108.7 . .
C4 C8 H8A 108.7 . .
C9 C8 H8B 108.7 . .
C4 C8 H8B 108.7 . .
H8A C8 H8B 107.6 . .
C10 C9 C14 118.4(3) . .
C10 C9 C8 120.3(3) . .
C14 C9 C8 121.3(3) . .
C9 C10 C11 120.4(3) . .
C9 C10 H10 119.8 . .
C11 C10 H10 119.8 . .
C12 C11 C10 119.8(3) . .
C12 C11 S4 119.0(3) . .
C10 C11 S4 121.1(3) . .
C11 C12 C13 122.4(3) . .
C11 C12 H12 118.8 . .
C13 C12 H12 118.8 . .
C12 C13 C14 116.2(4) . .
C12 C13 C15 119.7(3) . .
C14 C13 C15 124.0(4) . .
O16 C14 C9 116.2(3) . .
O16 C14 C13 121.1(3) . .
C9 C14 C13 122.7(3) . .
C13 C15 C16 111.3(3) . .
C13 C15 H15A 109.4 . .
C16 C15 H15A 109.4 . .
C13 C15 H15B 109.4 . .
C16 C15 H15B 109.4 . .
H15A C15 H15B 108.0 . .
C17 C16 C21 118.4(3) . .
C17 C16 C15 120.8(3) . .
C21 C16 C15 120.7(3) . .
O13 C17 C16 116.4(3) . .
O13 C17 C18 121.5(3) . .
C16 C17 C18 122.0(3) . .
C19 C18 C17 118.0(3) . .
C19 C18 C22 119.3(3) . .
C17 C18 C22 122.6(3) . .
C18 C19 C20 120.6(3) . .
C18 C19 H19 119.7 . .
C20 C19 H19 119.7 . .
C21 C20 C19 120.2(3) . .
C21 C20 S3 120.9(3) . .
C19 C20 S3 118.8(3) . .
C20 C21 C16 120.7(3) . .
C20 C21 H21 119.7 . .
C16 C21 H21 119.7 . .
C23 C22 C18 111.2(3) . .
C23 C22 H22A 109.4 . .
C18 C22 H22A 109.4 . .
C23 C22 H22B 109.4 . .
C18 C22 H22B 109.4 . .
H22A C22 H22B 108.0 . .
C24 C23 C28 117.8(3) . .
C24 C23 C22 121.0(3) . .
C28 C23 C22 121.1(3) . .
C25 C24 C23 121.7(3) . .
C25 C24 H24 119.2 . .
C23 C24 H24 119.2 . .
C24 C25 C26 119.0(3) . .
C24 C25 S1 120.5(3) . .
C26 C25 S1 120.2(3) . .
C27 C26 C25 121.8(3) . .
C27 C26 H26 119.1 . .
C25 C26 H26 119.1 . .
C26 C27 C28 117.6(3) . .
C26 C27 C1 119.0(3) . .
C28 C27 C1 123.4(3) . .
O14 C28 C27 122.3(3) . .
O14 C28 C23 115.6(3) . .
C27 C28 C23 122.0(3) . .
N8 C29 N7 110.3(3) . .
N8 C29 H29 124.8 . .
N7 C29 H29 124.8 . .
N9 C30 N7 113.5(3) . .
N9 C30 H30 123.3 . .
N7 C30 H30 123.3 . .
N8 C31 C32 112.4(2) . .
N8 C31 H31A 109.1 . .
C32 C31 H31A 109.1 . .
N8 C31 H31B 109.1 . .
C32 C31 H31B 109.1 . .
H31A C31 H31B 107.8 . .
C31 C32 C33 115.1(3) . .
C31 C32 H32A 108.5 . .
C33 C32 H32A 108.5 . .
C31 C32 H32B 108.5 . .
C33 C32 H32B 108.5 . .
H32A C32 H32B 107.5 . .
C34 C33 C32 112.5(3) . .
C34 C33 H33A 109.1 . .
C32 C33 H33A 109.1 . .
C34 C33 H33B 109.1 . .
C32 C33 H33B 109.1 . .
H33A C33 H33B 107.8 . .
N10 C34 C33 113.9(3) . .
N10 C34 H34A 108.8 . .
C33 C34 H34A 108.8 . .
N10 C34 H34B 108.8 . .
C33 C34 H34B 108.8 . .
H34A C34 H34B 107.7 . .
N11 C35 N10 110.6(3) . .
N11 C35 H35 124.7 . .
N10 C35 H35 124.7 . .
N12 C36 N11 115.0(3) . .
N12 C36 H36 122.5 . .
N11 C36 H36 122.5 . .
N5 C37 N6 114.7(4) . .
N5 C37 H37 122.6 . .
N6 C37 H37 122.6 . .
N4 C38 N6 111.0(3) . .
N4 C38 H38 124.5 . .
N6 C38 H38 124.5 . .
N4 C39 C40 110.6(3) . .
N4 C39 H39A 109.5 . .
C40 C39 H39A 109.5 . .
N4 C39 H39B 109.5 . .
C40 C39 H39B 109.5 . .
H39A C39 H39B 108.1 . .
C39 C40 C41 112.1(3) . .
C39 C40 H40A 109.2 . .
C41 C40 H40A 109.2 . .
C39 C40 H40B 109.2 . .
C41 C40 H40B 109.2 . .
H40A C40 H40B 107.9 . .
C42 C41 C40 114.4(4) . .
C42 C41 H41A 108.7 . .
C40 C41 H41A 108.7 . .
C42 C41 H41B 108.7 . .
C40 C41 H41B 108.7 . .
H41A C41 H41B 107.6 . .
N2 C42 C41 112.4(3) . .
N2 C42 H42A 109.1 . .
C41 C42 H42A 109.1 . .
N2 C42 H42B 109.1 . .
C41 C42 H42B 109.1 . .
H42A C42 H42B 107.9 . .
N1 C43 N2 110.1(3) . .
N1 C43 H43 125.0 . .
N2 C43 H43 125.0 . .
N3 C44 N1 114.7(3) . .
N3 C44 H44 122.6 . .
N1 C44 H44 122.6 . .
N13 C45 N15 115.2(3) . .
N13 C45 H45 122.4 . .
N15 C45 H45 122.4 . .
N14 C46 N15 111.3(3) . .
N14 C46 H46 124.4 . .
N15 C46 H46 124.4 . .
C48 C47 N14 125.6(12) . .
C48 C47 H47A 105.9 . .
N14 C47 H47A 105.9 . .
C48 C47 H47B 105.9 . .
N14 C47 H47B 105.9 . .
H47A C47 H47B 106.2 . .
C49 C48 C47 146.4(17) . .
C49 C48 H48A 100.2 . .
C47 C48 H48A 100.2 . .
C49 C48 H48B 100.2 . .
C47 C48 H48B 100.2 . .
H48A C48 H48B 104.2 . .
C48 C49 C50 132.4(15) . .
C48 C49 H49A 104.2 . .
C50 C49 H49A 104.1 . .
C48 C49 H49B 104.1 . .
C50 C49 H49B 104.1 . .
H49A C49 H49B 105.5 . .
C48' C47' N14 115.0(10) . .
C48' C47' H47C 108.5 . .
N14 C47' H47C 108.5 . .
C48' C47' H47D 108.5 . .
N14 C47' H47D 108.5 . .
H47C C47' H47D 107.5 . .
C47' C48' C49' 120.9(18) . .
C47' C48' H48C 107.1 . .
C49' C48' H48C 107.1 . .
C47' C48' H48D 107.1 . .
C49' C48' H48D 107.1 . .
H48C C48' H48D 106.8 . .
C50 C49' C48' 126.0(12) . .
C50 C49' H49C 105.8 . .
C48' C49' H49C 105.8 . .
C50 C49' H49D 105.8 . .
C48' C49' H49D 105.8 . .
H49C C49' H49D 106.2 . .
C49' C50 N16 114.6(6) . .
C49' C50 C49 50.5(7) . .
N16 C50 C49 105.1(6) . .
N17 C51 N16 109.7(3) . .
N17 C51 H51 125.2 . .
N16 C51 H51 125.2 . .
N18 C52 N17 115.5(3) . .
N18 C52 H52 122.2 . .
N17 C52 H52 122.2 . .
N19 C53 N20 115.3(3) . .
N19 C53 H53 122.4 . .
N20 C53 H53 122.4 . .
N21 C54 N20 110.8(3) . .
N21 C54 H54 124.6 . .
N20 C54 H54 124.6 . .
C56 C55 N21 109.5(4) . .
C56 C55 H55A 109.8 . .
N21 C55 H55A 109.8 . .
C56 C55 H55B 109.8 . .
N21 C55 H55B 109.8 . .
H55A C55 H55B 108.2 . .
C55 C56 C56 109.2(5) . 3_567
C55 C56 H56A 109.8 . .
C56 C56 H56A 109.8 3_567 .
C55 C56 H56B 109.8 . .
C56 C56 H56B 109.8 3_567 .
H56A C56 H56B 108.3 . .
Cu2 O1W H1A' 112.0 . .
Cu2 O1W H1B' 126.0 . .
H1A' O1W H1B' 120.9 . .
Cu2 O2W H2A' 118.7 . .
Cu2 O2W H2B' 121.7 . .
H2A' O2W H2B' 116.6 . .
O4 O4' S1 83(2) . .
O4' O4 S1 73(2) . .
O5 O5' S1 88(2) . .
O5' O5 S1 67(2) . .
S3 O7 Cu1 146.36(15) . 3_667
O10 O10' S4 89.9(13) . .
O10 O10' O11 142.9(15) . .
S4 O10' O11 53.7(5) . .
O10' O10 S4 57.8(10) . .
O11 O11' S4 59.4(10) . .
O11' O11 S4 88.7(11) . .
O11' O11 O10' 139.3(14) . .
S4 O11 O10' 53.9(5) . .
S4 O12 Cu1 166.72(18) . 2_556
C17 O13 H13 109.5 . .
C28 O14 H14 109.5 . .
C3 O15 H15 109.5 . .
C14 O16 H16 109.5 . .
C43 N1 C44 103.2(3) . .
C43 N1 Cu1 134.0(2) . .
C44 N1 Cu1 122.2(2) . .
C43 N2 N3 109.7(3) . .
C43 N2 C42 128.9(3) . .
N3 N2 C42 121.0(3) . .
C44 N3 N2 102.3(3) . .
C38 N4 N5 109.4(3) . .
C38 N4 C39 128.7(4) . .
N5 N4 C39 121.8(3) . .
C37 N5 N4 102.7(3) . .
C38 N6 C37 102.2(3) . .
C38 N6 Cu2 129.8(3) . .
C37 N6 Cu2 128.1(3) . .
C29 N7 C30 103.5(3) . .
C29 N7 Cu2 123.2(2) . .
C30 N7 Cu2 133.1(2) . .
C29 N8 N9 109.8(2) . .
C29 N8 C31 127.7(3) . .
N9 N8 C31 122.5(3) . .
C30 N9 N8 103.0(3) . .
C35 N10 N12 109.7(3) . .
C35 N10 C34 128.9(3) . .
N12 N10 C34 121.4(3) . .
C35 N11 C36 102.5(3) . .
C35 N11 Cu2 128.0(2) . 4_565
C36 N11 Cu2 129.4(2) . 4_565
C36 N12 N10 102.2(3) . .
C45 N13 N14 101.7(3) . .
C46 N14 N13 110.0(3) . .
C46 N14 C47' 133.4(6) . .
N13 N14 C47' 113.0(7) . .
C46 N14 C47 121.5(5) . .
N13 N14 C47 126.8(5) . .
C47' N14 C47 32.1(5) . .
C46 N15 C45 101.9(3) . .
C46 N15 Cu1 130.2(2) . .
C45 N15 Cu1 127.9(2) . .
C51 N16 N18 110.4(3) . .
C51 N16 C50 128.9(4) . .
N18 N16 C50 120.7(4) . .
C51 N17 C52 102.4(3) . .
C51 N17 Cu1 128.4(3) . 2_556
C52 N17 Cu1 129.1(2) . 2_556
C52 N18 N16 102.0(3) . .
C53 N19 N21 101.7(3) . .
C54 N20 C53 102.2(3) . .
C54 N20 Cu1 128.2(2) . .
C53 N20 Cu1 129.6(2) . .
C54 N21 N19 110.0(3) . .
C54 N21 C55 128.0(3) . .
N19 N21 C55 122.0(3) . .
O4' S1 O5' 87.5(6) . .
O4' S1 O6 123.0(7) . .
O5' S1 O6 119.2(4) . .
O4' S1 O4 24.5(7) . .
O5' S1 O4 112.0(5) . .
O6 S1 O4 108.1(4) . .
O4' S1 O5 112.0(7) . .
O5' S1 O5 24.9(6) . .
O6 S1 O5 100.0(5) . .
O4 S1 O5 136.4(6) . .
O4' S1 C25 112.8(8) . .
O5' S1 C25 106.6(5) . .
O6 S1 C25 106.26(17) . .
O4 S1 C25 103.3(4) . .
O5 S1 C25 99.7(7) . .
O1 S2 O2 113.64(19) . .
O1 S2 O3 112.07(19) . .
O2 S2 O3 111.79(19) . .
O1 S2 C6 106.14(16) . .
O2 S2 C6 106.06(15) . .
O3 S2 C6 106.54(17) . .
O9 S3 O8 113.24(17) . .
O9 S3 O7 113.64(15) . .
O8 S3 O7 110.33(15) . .
O9 S3 C20 106.76(15) . .
O8 S3 C20 107.58(14) . .
O7 S3 C20 104.68(14) . .
O11 S4 O10' 72.4(6) . .
O11 S4 O12 129.8(5) . .
O10' S4 O12 127.2(5) . .
O11 S4 O11' 32.0(5) . .
O10' S4 O11' 103.1(6) . .
O12 S4 O11' 103.1(3) . .
O11 S4 O10 104.5(5) . .
O10' S4 O10 32.3(5) . .
O12 S4 O10 102.1(3) . .
O11' S4 O10 133.6(4) . .
O11 S4 C11 108.5(5) . .
O10' S4 C11 109.1(5) . .
O12 S4 C11 105.99(15) . .
O11' S4 C11 106.7(3) . .
O10 S4 C11 102.9(3) . .

loop_
_geom_bond_atom_site_label_1
_geom_bond_atom_site_label_2
_geom_bond_distance
_geom_bond_site_symmetry_2
Cu1 N20 2.001(3) .
Cu1 N15 2.001(3) .
Cu1 N17 2.005(3) 2_546
Cu1 N1 2.021(2) .
Cu1 O7 2.338(2) 3_667
Cu1 O12 2.348(2) 2_546
Cu2 O2W 1.968(2) .
Cu2 N6 1.977(3) .
Cu2 N11 1.985(3) 4_666
Cu2 N7 1.994(2) .
Cu2 O1W 2.432(2) .
C1 C2 1.511(4) .
C1 C27 1.517(4) .
C1 H1A 0.9700 .
C1 H1B 0.9700 .
C2 C7 1.379(4) .
C2 C3 1.391(4) .
C3 O15 1.369(4) .
C3 C4 1.396(4) .
C4 C5 1.387(4) .
C4 C8 1.525(4) .
C5 C6 1.384(4) .
C5 H5 0.9300 .
C6 C7 1.381(4) .
C6 S2 1.776(3) .
C7 H7 0.9300 .
C8 C9 1.519(4) .
C8 H8A 0.9700 .
C8 H8B 0.9700 .
C9 C10 1.381(4) .
C9 C14 1.392(5) .
C10 C11 1.385(4) .
C10 H10 0.9300 .
C11 C12 1.375(5) .
C11 S4 1.777(4) .
C12 C13 1.388(5) .
C12 H12 0.9300 .
C13 C14 1.400(4) .
C13 C15 1.519(5) .
C14 O16 1.386(4) .
C15 C16 1.521(5) .
C15 H15A 0.9700 .
C15 H15B 0.9700 .
C16 C17 1.387(5) .
C16 C21 1.387(4) .
C17 O13 1.370(4) .
C17 C18 1.397(5) .
C18 C19 1.387(4) .
C18 C22 1.516(5) .
C19 C20 1.390(4) .
C19 H19 0.9300 .
C20 C21 1.377(4) .
C20 S3 1.767(3) .
C21 H21 0.9300 .
C22 C23 1.508(5) .
C22 H22A 0.9700 .
C22 H22B 0.9700 .
C23 C24 1.381(5) .
C23 C28 1.410(4) .
C24 C25 1.376(5) .
C24 H24 0.9300 .
C25 C26 1.393(4) .
C25 S1 1.772(4) .
C26 C27 1.385(4) .
C26 H26 0.9300 .
C27 C28 1.388(4) .
C28 O14 1.372(4) .
C29 N8 1.311(4) .
C29 N7 1.321(4) .
C29 H29 0.9300 .
C30 N9 1.316(4) .
C30 N7 1.351(4) .
C30 H30 0.9300 .
C31 N8 1.458(4) .
C31 C32 1.516(4) .
C31 H31A 0.9700 .
C31 H31B 0.9700 .
C32 C33 1.523(5) .
C32 H32A 0.9700 .
C32 H32B 0.9700 .
C33 C34 1.499(5) .
C33 H33A 0.9700 .
C33 H33B 0.9700 .
C34 N10 1.462(4) .
C34 H34A 0.9700 .
C34 H34B 0.9700 .
C35 N11 1.311(4) .
C35 N10 1.312(4) .
C35 H35 0.9300 .
C36 N12 1.305(4) .
C36 N11 1.338(4) .
C36 H36 0.9300 .
C37 N5 1.297(5) .
C37 N6 1.337(4) .
C37 H37 0.9300 .
C38 N4 1.303(4) .
C38 N6 1.311(4) .
C38 H38 0.9300 .
C39 N4 1.477(5) .
C39 C40 1.521(5) .
C39 H39A 0.9700 .
C39 H39B 0.9700 .
C40 C41 1.527(5) .
C40 H40A 0.9700 .
C40 H40B 0.9700 .
C41 C42 1.509(5) .
C41 H41A 0.9700 .
C41 H41B 0.9700 .
C42 N2 1.454(4) .
C42 H42A 0.9700 .
C42 H42B 0.9700 .
C43 N1 1.309(4) .
C43 N2 1.321(4) .
C43 H43 0.9300 .
C44 N3 1.302(4) .
C44 N1 1.346(4) .
C44 H44 0.9300 .
C45 N13 1.314(4) .
C45 N15 1.339(4) .
C45 H45 0.9300 .
C46 N14 1.302(4) .
C46 N15 1.314(4) .
C46 H46 0.9300 .
C47 C48 1.26(2) .
C47 N14 1.546(12) .
C47 H47A 0.9700 .
C47 H47B 0.9700 .
C48 C49 1.17(2) .
C48 H48A 0.9700 .
C48 H48B 0.9700 .
C49 C50 1.618(16) .
C49 H49A 0.9700 .
C49 H49B 0.9700 .
C47' C48' 1.234(17) .
C47' N14 1.520(12) .
C47' H47C 0.9700 .
C47' H47D 0.9700 .
C48' C49' 1.478(17) .
C48' H48C 0.9700 .
C48' H48D 0.9700 .
C49' C50 1.297(11) .
C49' H49C 0.9700 .
C49' H49D 0.9700 .
C50 N16 1.491(5) .
C51 N17 1.314(4) .
C51 N16 1.326(5) .
C51 H51 0.9300 .
C52 N18 1.289(4) .
C52 N17 1.358(4) .
C52 H52 0.9300 .
C53 N19 1.309(4) .
C53 N20 1.342(4) .
C53 H53 0.9300 .
C54 N21 1.311(4) .
C54 N20 1.311(4) .
C54 H54 0.9300 .
C55 C56 1.462(6) .
C55 N21 1.473(5) .
C55 H55A 0.9700 .
C55 H55B 0.9700 .
C56 C56 1.580(7) 3_567
C56 H56A 0.9700 .
C56 H56B 0.9700 .
O1 S2 1.420(3) .
O2 S2 1.435(3) .
O1W H1A' 0.7112 .
O1W H1B' 0.8412 .
O3 S2 1.445(3) .
O2W H2A' 0.8402 .
O2W H2B' 0.6816 .
O4' O4 0.615(17) .
O4' S1 1.417(16) .
O4 S1 1.473(10) .
O5' O5 0.652(17) .
O5' S1 1.425(9) .
O5 S1 1.549(16) .
O6 S1 1.430(2) .
O7 S3 1.448(2) .
O7 Cu1 2.338(2) 3_667
O8 S3 1.443(2) .
O9 S3 1.432(2) .
O10' O10 0.836(11) .
O10' S4 1.321(10) .
O10' O11 1.560(15) .
O10 S4 1.562(7) .
O11' O11 0.812(11) .
O11' S4 1.533(7) .
O11 S4 1.319(10) .
O12 S4 1.399(2) .
O12 Cu1 2.348(2) 2_556
O13 H13 0.8200 .
O14 H14 0.8200 .
O15 H15 0.8200 .
O16 H16 0.8200 .
N2 N3 1.359(4) .
N4 N5 1.341(4) .
N8 N9 1.358(3) .
N10 N12 1.348(4) .
N11 Cu2 1.985(3) 4_565
N13 N14 1.348(4) .
N16 N18 1.351(4) .
N17 Cu1 2.005(3) 2_556
N19 N21 1.350(4) .

loop_
_geom_hbond_atom_site_label_D
_geom_hbond_atom_site_label_H
_geom_hbond_atom_site_label_A
_geom_hbond_distance_DH
_geom_hbond_distance_HA
_geom_hbond_distance_DA
_geom_hbond_angle_DHA
_geom_hbond_site_symmetry_A
O1W H1B' O10 0.84 2.00 2.827(8) 170.0 3_667
O2W H2A' O8 0.84 1.90 2.715(3) 163.3 .
O2W H2B' O2 0.68 1.98 2.660(4) 170.8 4_666
O2W H2B' S2 0.68 2.91 3.563(3) 161.4 4_666
O13 H13 O14 0.82 2.07 2.726(3) 136.7 .
O14 H14 O15 0.82 2.01 2.776(3) 155.9 .
O15 H15 O16 0.82 1.88 2.645(3) 154.8 .
O16 H16 O3W 0.82 2.15 2.662(4) 120.2 .
O16 H16 O13 0.82 2.50 3.031(4) 123.5 .

loop_
_geom_torsion_atom_site_label_1
_geom_torsion_atom_site_label_2
_geom_torsion_atom_site_label_3
_geom_torsion_atom_site_label_4
_geom_torsion
_geom_torsion_site_symmetry_1
_geom_torsion_site_symmetry_4
C27 C1 C2 C7 -100.4(3) . .
C27 C1 C2 C3 79.5(4) . .
C7 C2 C3 O15 -177.4(3) . .
C1 C2 C3 O15 2.7(4) . .
C7 C2 C3 C4 1.5(4) . .
C1 C2 C3 C4 -178.4(3) . .
O15 C3 C4 C5 177.2(3) . .
C2 C3 C4 C5 -1.7(4) . .
O15 C3 C4 C8 -1.2(4) . .
C2 C3 C4 C8 180.0(3) . .
C3 C4 C5 C6 0.4(4) . .
C8 C4 C5 C6 178.8(3) . .
C4 C5 C6 C7 0.9(4) . .
C4 C5 C6 S2 -175.3(2) . .
C3 C2 C7 C6 -0.1(4) . .
C1 C2 C7 C6 179.8(3) . .
C5 C6 C7 C2 -1.1(4) . .
S2 C6 C7 C2 175.1(2) . .
C5 C4 C8 C9 105.2(4) . .
C3 C4 C8 C9 -76.5(4) . .
C4 C8 C9 C10 -85.4(4) . .
C4 C8 C9 C14 94.1(4) . .
C14 C9 C10 C11 -1.8(5) . .
C8 C9 C10 C11 177.7(3) . .
C9 C10 C11 C12 -1.2(5) . .
C9 C10 C11 S4 175.7(2) . .
C10 C11 C12 C13 1.5(5) . .
S4 C11 C12 C13 -175.5(2) . .
C11 C12 C13 C14 1.2(5) . .
C11 C12 C13 C15 -174.4(3) . .
C10 C9 C14 O16 -176.6(3) . .
C8 C9 C14 O16 3.9(4) . .
C10 C9 C14 C13 4.8(5) . .
C8 C9 C14 C13 -174.7(3) . .
C12 C13 C14 O16 177.0(3) . .
C15 C13 C14 O16 -7.6(5) . .
C12 C13 C14 C9 -4.4(5) . .
C15 C13 C14 C9 171.0(3) . .
C12 C13 C15 C16 77.3(4) . .
C14 C13 C15 C16 -98.0(4) . .
C13 C15 C16 C17 91.6(4) . .
C13 C15 C16 C21 -85.0(4) . .
C21 C16 C17 O13 -178.8(3) . .
C15 C16 C17 O13 4.5(5) . .
C21 C16 C17 C18 1.0(5) . .
C15 C16 C17 C18 -175.8(3) . .
O13 C17 C18 C19 178.6(3) . .
C16 C17 C18 C19 -1.2(5) . .
O13 C17 C18 C22 -3.8(5) . .
C16 C17 C18 C22 176.5(3) . .
C17 C18 C19 C20 1.2(5) . .
C22 C18 C19 C20 -176.5(3) . .
C18 C19 C20 C21 -1.2(5) . .
C18 C19 C20 S3 -178.5(2) . .
C19 C20 C21 C16 1.0(5) . .
S3 C20 C21 C16 178.3(2) . .
C17 C16 C21 C20 -0.9(5) . .
C15 C16 C21 C20 175.9(3) . .
C19 C18 C22 C23 90.1(4) . .
C17 C18 C22 C23 -87.5(4) . .
C18 C22 C23 C24 -86.6(4) . .
C18 C22 C23 C28 90.4(4) . .
C28 C23 C24 C25 -2.6(5) . .
C22 C23 C24 C25 174.5(3) . .
C23 C24 C25 C26 -0.5(5) . .
C23 C24 C25 S1 172.3(3) . .
C24 C25 C26 C27 2.9(5) . .
S1 C25 C26 C27 -169.9(3) . .
C25 C26 C27 C28 -2.0(5) . .
C25 C26 C27 C1 178.2(3) . .
C2 C1 C27 C26 80.2(4) . .
C2 C1 C27 C28 -99.6(4) . .
C26 C27 C28 O14 176.6(3) . .
C1 C27 C28 O14 -3.6(5) . .
C26 C27 C28 C23 -1.3(5) . .
C1 C27 C28 C23 178.5(3) . .
C24 C23 C28 O14 -174.4(3) . .
C22 C23 C28 O14 8.5(4) . .
C24 C23 C28 C27 3.6(5) . .
C22 C23 C28 C27 -173.5(3) . .
N8 C31 C32 C33 62.6(4) . .
C31 C32 C33 C34 56.8(4) . .
C32 C33 C34 N10 166.3(3) . .
N4 C39 C40 C41 -176.1(4) . .
C39 C40 C41 C42 81.4(5) . .
C40 C41 C42 N2 -68.9(4) . .
N14 C47 C48 C49 -26(3) . .
C47 C48 C49 C50 -90(3) . .
N14 C47' C48' C49' -84.7(19) . .
C47' C48' C49' C50 -166.4(13) . .
C48' C49' C50 N16 45.3(17) . .
C48' C49' C50 C49 -44.4(13) . .
C48 C49 C50 C49' 54.0(17) . .
C48 C49 C50 N16 -55.6(19) . .
N21 C55 C56 C56 176.6(4) . 3_567
O11 O10' O10 S4 -10.6(19) . .
S4 O11' O11 O10' 21.3(17) . .
O10 O10' O11 O11' -14(4) . .
S4 O10' O11 O11' -27(2) . .
O10 O10' O11 S4 13(2) . .
N2 C43 N1 C44 -1.0(4) . .
N2 C43 N1 Cu1 170.0(2) . .
N3 C44 N1 C43 0.8(4) . .
N3 C44 N1 Cu1 -171.6(2) . .
N20 Cu1 N1 C43 134.7(3) . .
N15 Cu1 N1 C43 -174.1(10) . .
N17 Cu1 N1 C43 -42.1(3) 2_546 .
O7 Cu1 N1 C43 -136.6(3) 3_667 .
O12 Cu1 N1 C43 48.7(3) 2_546 .
N20 Cu1 N1 C44 -55.6(3) . .
N15 Cu1 N1 C44 -4.4(12) . .
N17 Cu1 N1 C44 127.6(3) 2_546 .
O7 Cu1 N1 C44 33.1(3) 3_667 .
O12 Cu1 N1 C44 -141.6(3) 2_546 .
N1 C43 N2 N3 0.9(4) . .
N1 C43 N2 C42 -172.2(3) . .
C41 C42 N2 C43 115.9(4) . .
C41 C42 N2 N3 -56.6(4) . .
N1 C44 N3 N2 -0.3(4) . .
C43 N2 N3 C44 -0.4(4) . .
C42 N2 N3 C44 173.4(3) . .
N6 C38 N4 N5 -0.2(4) . .
N6 C38 N4 C39 -176.1(3) . .
C40 C39 N4 C38 -133.0(4) . .
C40 C39 N4 N5 51.4(6) . .
N6 C37 N5 N4 0.8(5) . .
C38 N4 N5 C37 -0.3(5) . .
C39 N4 N5 C37 175.9(4) . .
N4 C38 N6 C37 0.6(4) . .
N4 C38 N6 Cu2 179.7(2) . .
N5 C37 N6 C38 -0.9(5) . .
N5 C37 N6 Cu2 180.0(3) . .
O2W Cu2 N6 C38 -133(3) . .
N11 Cu2 N6 C38 85.8(3) 4_666 .
N7 Cu2 N6 C38 -100.1(3) . .
O1W Cu2 N6 C38 -8.2(3) . .
O2W Cu2 N6 C37 46(4) . .
N11 Cu2 N6 C37 -95.3(3) 4_666 .
N7 Cu2 N6 C37 78.8(3) . .
O1W Cu2 N6 C37 170.7(3) . .
N8 C29 N7 C30 -0.3(3) . .
N8 C29 N7 Cu2 -176.06(18) . .
N9 C30 N7 C29 0.3(3) . .
N9 C30 N7 Cu2 175.5(2) . .
O2W Cu2 N7 C29 50.4(2) . .
N6 Cu2 N7 C29 -128.6(2) . .
N11 Cu2 N7 C29 -7.8(9) 4_666 .
O1W Cu2 N7 C29 138.9(2) . .
O2W Cu2 N7 C30 -124.0(3) . .
N6 Cu2 N7 C30 57.0(3) . .
N11 Cu2 N7 C30 177.9(7) 4_666 .
O1W Cu2 N7 C30 -35.5(3) . .
N7 C29 N8 N9 0.2(3) . .
N7 C29 N8 C31 -179.9(3) . .
C32 C31 N8 C29 68.5(4) . .
C32 C31 N8 N9 -111.7(3) . .
N7 C30 N9 N8 -0.2(3) . .
C29 N8 N9 C30 0.0(3) . .
C31 N8 N9 C30 -179.9(3) . .
N11 C35 N10 N12 0.4(4) . .
N11 C35 N10 C34 178.9(3) . .
C33 C34 N10 C35 -110.7(4) . .
C33 C34 N10 N12 67.7(4) . .
N10 C35 N11 C36 0.0(4) . .
N10 C35 N11 Cu2 -176.7(2) . 4_565
N12 C36 N11 C35 -0.4(4) . .
N12 C36 N11 Cu2 176.2(2) . 4_565
N11 C36 N12 N10 0.6(4) . .
C35 N10 N12 C36 -0.6(4) . .
C34 N10 N12 C36 -179.3(3) . .
N15 C45 N13 N14 -1.7(5) . .
N15 C46 N14 N13 0.0(5) . .
N15 C46 N14 C47' -156.3(7) . .
N15 C46 N14 C47 165.7(6) . .
C45 N13 N14 C46 1.0(5) . .
C45 N13 N14 C47' 162.5(5) . .
C45 N13 N14 C47 -163.8(6) . .
C48' C47' N14 C46 -133.0(14) . .
C48' C47' N14 N13 71.2(16) . .
C48' C47' N14 C47 -52.0(12) . .
C48 C47 N14 C46 -136.0(10) . .
C48 C47 N14 N13 27.2(15) . .
C48 C47 N14 C47' 101.3(18) . .
N14 C46 N15 C45 -1.0(4) . .
N14 C46 N15 Cu1 -179.4(3) . .
N13 C45 N15 C46 1.7(4) . .
N13 C45 N15 Cu1 -179.8(3) . .
N20 Cu1 N15 C46 112.6(3) . .
N17 Cu1 N15 C46 -70.6(3) 2_546 .
N1 Cu1 N15 C46 61.4(12) . .
O7 Cu1 N15 C46 23.8(3) 3_667 .
O12 Cu1 N15 C46 -161.5(3) 2_546 .
N20 Cu1 N15 C45 -65.4(3) . .
N17 Cu1 N15 C45 111.4(3) 2_546 .
N1 Cu1 N15 C45 -116.7(11) . .
O7 Cu1 N15 C45 -154.3(3) 3_667 .
O12 Cu1 N15 C45 20.4(3) 2_546 .
N17 C51 N16 N18 -1.6(5) . .
N17 C51 N16 C50 178.6(4) . .
C49' C50 N16 C51 34.3(11) . .
C49 C50 N16 C51 87.4(8) . .
C49' C50 N16 N18 -145.5(9) . .
C49 C50 N16 N18 -92.4(7) . .
N16 C51 N17 C52 0.6(4) . .
N16 C51 N17 Cu1 177.0(2) . 2_556
N18 C52 N17 C51 0.6(4) . .
N18 C52 N17 Cu1 -175.8(2) . 2_556
N17 C52 N18 N16 -1.5(4) . .
C51 N16 N18 C52 1.8(4) . .
C50 N16 N18 C52 -178.3(4) . .
N20 C53 N19 N21 1.4(5) . .
N21 C54 N20 C53 -0.9(4) . .
N21 C54 N20 Cu1 176.7(3) . .
N19 C53 N20 C54 -0.3(4) . .
N19 C53 N20 Cu1 -177.9(3) . .
N15 Cu1 N20 C54 -50.5(3) . .
N17 Cu1 N20 C54 -141.6(19) 2_546 .
N1 Cu1 N20 C54 124.8(3) . .
O7 Cu1 N20 C54 35.4(3) 3_667 .
O12 Cu1 N20 C54 -144.3(3) 2_546 .
N15 Cu1 N20 C53 126.5(3) . .
N17 Cu1 N20 C53 35(2) 2_546 .
N1 Cu1 N20 C53 -58.2(3) . .
O7 Cu1 N20 C53 -147.6(3) 3_667 .
O12 Cu1 N20 C53 32.7(3) 2_546 .
N20 C54 N21 N19 1.9(5) . .
N20 C54 N21 C55 -179.1(4) . .
C53 N19 N21 C54 -1.9(5) . .
C53 N19 N21 C55 179.0(4) . .
C56 C55 N21 C54 -75.9(6) . .
C56 C55 N21 N19 103.1(5) . .
O4 O4' S1 O5' -178(3) . .
O4 O4' S1 O6 58(3) . .
O4 O4' S1 O5 177(2) . .
O4 O4' S1 C25 -71(3) . .
O5 O5' S1 O4' -170(3) . .
O5 O5' S1 O6 -43(3) . .
O5 O5' S1 O4 -171(2) . .
O5 O5' S1 C25 77(3) . .
O4' O4 S1 O5' 2(3) . .
O4' O4 S1 O6 -132(3) . .
O4' O4 S1 O5 -4(3) . .
O4' O4 S1 C25 116(3) . .
O5' O5 S1 O4' 11(3) . .
O5' O5 S1 O6 143(2) . .
O5' O5 S1 O4 13(3) . .
O5' O5 S1 C25 -109(2) . .
C24 C25 S1 O4' 176.3(7) . .
C26 C25 S1 O4' -11.0(7) . .
C24 C25 S1 O5' -89.4(5) . .
C26 C25 S1 O5' 83.4(5) . .
C24 C25 S1 O6 38.8(3) . .
C26 C25 S1 O6 -148.5(3) . .
C24 C25 S1 O4 152.5(4) . .
C26 C25 S1 O4 -34.8(4) . .
C24 C25 S1 O5 -64.8(6) . .
C26 C25 S1 O5 108.0(6) . .
C7 C6 S2 O1 -113.5(3) . .
C5 C6 S2 O1 62.7(3) . .
C7 C6 S2 O2 125.3(3) . .
C5 C6 S2 O2 -58.5(3) . .
C7 C6 S2 O3 6.1(3) . .
C5 C6 S2 O3 -177.7(3) . .
Cu1 O7 S3 O9 15.0(3) 3_667 .
Cu1 O7 S3 O8 -113.5(3) 3_667 .
Cu1 O7 S3 C20 131.1(3) 3_667 .
C21 C20 S3 O9 10.6(3) . .
C19 C20 S3 O9 -172.1(3) . .
C21 C20 S3 O8 132.4(3) . .
C19 C20 S3 O8 -50.2(3) . .
C21 C20 S3 O7 -110.2(3) . .
C19 C20 S3 O7 67.1(3) . .
O11' O11 S4 O10' 163.0(15) . .
O11' O11 S4 O12 38.9(15) . .
O10' O11 S4 O12 -124.1(6) . .
O10' O11 S4 O11' -163.0(15) . .
O11' O11 S4 O10 158.6(11) . .
O10' O11 S4 O10 -4.4(8) . .
O11' O11 S4 C11 -92.2(12) . .
O10' O11 S4 C11 104.8(5) . .
O10 O10' S4 O11 -172.1(14) . .
O10 O10' S4 O12 -45.1(15) . .
O11 O10' S4 O12 127.0(7) . .
O10 O10' S4 O11' -163.0(11) . .
O11 O10' S4 O11' 9.2(8) . .
O11 O10' S4 O10 172.1(14) . .
O10 O10' S4 C11 83.9(12) . .
O11 O10' S4 C11 -104.0(6) . .
Cu1 O12 S4 O11 52.4(11) 2_556 .
Cu1 O12 S4 O10' -45.5(11) 2_556 .
Cu1 O12 S4 O11' 72.3(9) 2_556 .
Cu1 O12 S4 O10 -68.3(9) 2_556 .
Cu1 O12 S4 C11 -175.7(8) 2_556 .
O11 O11' S4 O10' -16.6(14) . .
O11 O11' S4 O12 -150.3(12) . .
O11 O11' S4 O10 -29.1(15) . .
O11 O11' S4 C11 98.3(13) . .
O10' O10 S4 O11 7.8(14) . .
O10' O10 S4 O12 144.8(12) . .
O10' O10 S4 O11' 23.2(15) . .
O10' O10 S4 C11 -105.5(12) . .
C12 C11 S4 O11 -136.9(5) . .
C10 C11 S4 O11 46.2(6) . .
C12 C11 S4 O10' -59.7(6) . .
C10 C11 S4 O10' 123.4(6) . .
C12 C11 S4 O12 80.2(3) . .
C10 C11 S4 O12 -96.8(3) . .
C12 C11 S4 O11' -170.4(3) . .
C10 C11 S4 O11' 12.6(4) . .
C12 C11 S4 O10 -26.6(4) . .
C10 C11 S4 O10 156.4(4) . .
